data_7114168
loop_
_publ_author_name
'Blake, Iain M.'
'Krivokapic, Alexander'
'Katterle, Martin'
'Anderson, Harry L.'

_publ_section_title
;
 Fusion and planarization of a quinoidal porphyrin dimerElectronic
 supplementary information (ESI) available: synthetic procedures. See
 http://www.rsc.org/suppdata/cc/b2/b204265g/
;
_journal_issue 16
_journal_name_full 'Chemical Communications'
_journal_page_first 1662
_journal_paper_doi 10.1039/b204265g
_journal_year 2002
_chemical_compound_source
;
?
;
_chemical_formula_moiety ' C116 H114 Cl12 N14 Zn2 '
_chemical_formula_sum 'C116 H114 Cl12 N14 Zn2'
_chemical_formula_weight 2260.45
_chemical_melting_point ?
_chemical_name_systematic
;
?
;
_space_group_IT_number 2
_symmetry_cell_setting triclinic
_symmetry_space_group_name_Hall '-P 1'
_symmetry_space_group_name_H-M 'P -1'
_atom_sites_solution_hydrogens geom
_atom_sites_solution_primary direct
_audit_creation_date 02-25-04
_audit_creation_method CRYSTALS_ver_12-03-99
_cell_angle_alpha 82.9828(7)
_cell_angle_beta 73.3295(7)
_cell_angle_gamma 63.312(1)
_cell_formula_units_Z 1
_cell_length_a 14.4288(3)
_cell_length_b 15.0483(3)
_cell_length_c 15.3810(4)
_cell_measurement_reflns_used 8266
_cell_measurement_temperature 150
_cell_measurement_theta_max 25
_cell_measurement_theta_min 1
_cell_volume 2858.37(11)
_computing_cell_refinement
;
Denzo/Scalepack (Otwinowski & Minor, 1996)
;
_computing_data_collection
;
COLLECT (Nonius BV, 1997)
;
_computing_data_reduction
;
Denzo/Scalepack (Otwinowski & Minor, 1996)
;
_computing_molecular_graphics
;
CAMERON (Watkin et al 1996)
;
_computing_publication_material
;
CRYSTALS (Watkin et al 2001)
;
_computing_structure_refinement
;
CRYSTALS (Watkin et al 2001)
;
_computing_structure_solution
;
SIR92 (Altomare et al, 1994)
;
_diffrn_ambient_temperature 150
_diffrn_measured_fraction_theta_max 0.993
_diffrn_measurement_device_type
;
Enraf Nonius Kappa CCD
;
_diffrn_measurement_method \w
_diffrn_radiation_monochromator graphite
_diffrn_radiation_type 'Mo K\a'
_diffrn_radiation_wavelength 0.71073
_diffrn_reflns_av_R_equivalents 0.02
_diffrn_reflns_limit_h_max 17
_diffrn_reflns_limit_h_min -17
_diffrn_reflns_limit_k_max 17
_diffrn_reflns_limit_k_min -17
_diffrn_reflns_limit_l_max 18
_diffrn_reflns_limit_l_min -18
_diffrn_reflns_number 16926
_diffrn_reflns_theta_max 25.02
_diffrn_reflns_theta_min 4.09
_diffrn_standards_decay_% 0.00
_diffrn_standards_interval_count 0
_diffrn_standards_interval_time 0
_diffrn_standards_number 0
_exptl_absorpt_coefficient_mu 0.753
_exptl_absorpt_correction_T_max 0.98
_exptl_absorpt_correction_T_min 0.97
_exptl_absorpt_correction_type multi-scan
_exptl_absorpt_process_details
;
Denzo/Scalepack (Otwinowski & Minor, 1996)
;
_exptl_crystal_colour ' black '
_exptl_crystal_density_diffrn 1.313
_exptl_crystal_density_meas ?
_exptl_crystal_description ' plate '
_exptl_crystal_F_000 1165.131
_exptl_crystal_size_max 0.10
_exptl_crystal_size_mid 0.04
_exptl_crystal_size_min 0.03
_refine_diff_density_max 1.00
_refine_diff_density_min -0.65
_refine_ls_extinction_method None
_refine_ls_goodness_of_fit_ref 1.0480
_refine_ls_hydrogen_treatment noref
_refine_ls_matrix_type full
_refine_ls_number_parameters 647
_refine_ls_number_reflns 6723
_refine_ls_R_factor_gt 0.0534
_refine_ls_shift/su_max 0.000946
_refine_ls_structure_factor_coef F
_refine_ls_weighting_details
;
Chebychev polynomial with 3 parameters, Carruthers & Watkin , 1979,
1.57    0.739     1.15
;
_refine_ls_weighting_scheme calc
_refine_ls_wR_factor_ref 0.0645
_reflns_limit_h_max 17
_reflns_limit_h_min -16
_reflns_limit_k_max 17
_reflns_limit_k_min -17
_reflns_limit_l_max 18
_reflns_limit_l_min 0
_reflns_number_gt 6723
_reflns_number_total 10015
_reflns_threshold_expression >3.00\s(I)
_cod_data_source_file b204265g.txt
_cod_data_source_block structure_2
_cod_depositor_comments
;
The following automatic conversions were performed:

'_chemical_melting_point' value 'not measured' was changed to '?' -
the value is undefined or not given.

'_symmetry_cell_setting' value
'Triclinic ' changed to 'triclinic' according to
/usr/data/users/saulius/automatic-downloads/retrospective/RSC/lib/dictionaries/cif_core.dic
dictionary named 'cif_core.dic' version 2.4.2 from 2011-04-26.

Automatic conversion script
Id: cif_fix_values 2281 2013-09-26 08:29:07Z andrius 

The following automatic conversions were performed:

'_exptl_crystal_density_meas' value 'not measured' was changed to '?'
- the value is perceived as not measured.

Automatic conversion script
Id: cif_fix_values 3008 2015-01-20 13:52:24Z robertas 
;
_cod_original_cell_volume 2858.39(11)
_cod_original_sg_symbol_H-M 'P -1 '
_cod_original_formula_sum ' C116 H114 Cl12 N14 Zn2 '
_cod_database_code 7114168

loop_
_symmetry_equiv_pos_as_xyz
x,y,z
-x,-y,-z

loop_
_atom_site_label
_atom_site_type_symbol
_atom_site_fract_x
_atom_site_fract_y
_atom_site_fract_z
_atom_site_U_iso_or_equiv
_atom_site_occupancy
_atom_site_adp_type
_atom_site_attached_hydrogens
ZN1 ZN 0.61496(3) 0.28801(3) 0.66745(3) 0.0200 1.0000 Uani .
CL1 CL 0.22780(15) 0.74780(12) 0.85489(12) 0.0755 1.0000 Uani .
CL2 CL 0.29095(12) 0.56050(13) 0.77055(11) 0.0677 1.0000 Uani .
CL3 CL 0.34454(15) 0.56207(12) 0.9374(1) 0.0676 1.0000 Uani .
CL4 CL 0.39129(14) 0.88269(16) 0.71896(12) 0.0824 1.0000 Uani .
CL5 CL 0.49449(13) 0.87099(13) 0.5269(1) 0.0665 1.0000 Uani .
CL6 CL 0.61985(13) 0.82035(12) 0.65803(12) 0.0677 1.0000 Uani .
N1 N 0.7082(2) 0.2609(2) 0.7564(2) 0.0220 1.0000 Uani .
N2 N 0.5879(2) 0.1682(2) 0.7208(2) 0.0221 1.0000 Uani .
N3 N 0.4757(2) 0.3361(2) 0.6234(2) 0.0218 1.0000 Uani .
N4 N 0.5877(2) 0.4356(2) 0.6654(2) 0.0232 1.0000 Uani .
N5 N 1.0236(3) -0.0481(3) 0.7987(3) 0.0394 1.0000 Uani .
N6 N 0.8603(3) -0.1724(3) 0.7080(4) 0.0531 1.0000 Uani .
N7 N 0.7296(2) 0.2496(2) 0.5416(2) 0.0254 1.0000 Uani .
C1 C 0.7263(3) 0.3283(3) 0.7944(2) 0.0226 1.0000 Uani .
C2 C 0.7913(3) 0.2778(3) 0.8555(3) 0.0268 1.0000 Uani .
C3 C 0.8142(3) 0.1796(3) 0.8527(3) 0.0264 1.0000 Uani .
C4 C 0.7619(3) 0.1713(3) 0.7910(2) 0.0224 1.0000 Uani .
C5 C 0.7577(3) 0.0815(3) 0.7684(3) 0.0234 1.0000 Uani .
C6 C 0.6585(3) 0.0874(3) 0.7556(2) 0.0233 1.0000 Uani .
C7 C 0.6177(3) 0.0167(3) 0.7848(3) 0.0310 1.0000 Uani .
C8 C 0.5184(3) 0.0551(3) 0.7683(3) 0.0283 1.0000 Uani .
C9 C 0.5005(3) 0.1500(3) 0.7277(2) 0.0227 1.0000 Uani .
C10 C 0.4064(3) 0.2168(3) 0.6990(2) 0.0243 1.0000 Uani .
C11 C 0.3942(3) 0.3048(3) 0.6521(3) 0.0247 1.0000 Uani .
C12 C 0.3013(3) 0.3767(3) 0.6245(3) 0.0285 1.0000 Uani .
C13 C 0.3272(3) 0.4490(3) 0.5776(3) 0.0302 1.0000 Uani .
C14 C 0.4368(3) 0.4210(3) 0.5777(3) 0.0253 1.0000 Uani .
C15 C 0.4974(3) 0.4800(3) 0.5430(3) 0.0223 1.0000 Uani .
C16 C 0.5423(3) 0.5030(3) 0.6066(3) 0.0257 1.0000 Uani .
C17 C 0.5410(3) 0.5962(3) 0.6198(3) 0.0306 1.0000 Uani .
C18 C 0.5905(3) 0.5827(3) 0.6867(3) 0.0295 1.0000 Uani .
C19 C 0.6226(3) 0.4812(3) 0.7139(3) 0.0267 1.0000 Uani .
C20 C 0.6865(3) 0.4319(3) 0.7746(3) 0.0241 1.0000 Uani .
C21 C 0.8438(3) -0.0102(3) 0.7645(3) 0.0263 1.0000 Uani .
C22 C 0.9426(3) -0.0271(3) 0.7841(3) 0.0279 1.0000 Uani .
C23 C 0.8488(3) -0.0998(3) 0.7339(3) 0.0353 1.0000 Uani .
C24 C 0.7147(3) 0.4944(3) 0.8199(3) 0.0271 1.0000 Uani .
C25 C 0.6339(3) 0.5734(3) 0.8770(3) 0.0263 1.0000 Uani .
C26 C 0.6582(3) 0.6360(3) 0.9150(3) 0.0299 1.0000 Uani .
C27 C 0.7658(4) 0.6193(3) 0.8934(3) 0.0348 1.0000 Uani .
C28 C 0.8475(4) 0.5429(3) 0.8368(3) 0.0395 1.0000 Uani .
C29 C 0.8209(3) 0.4795(3) 0.8008(3) 0.0341 1.0000 Uani .
C30 C 0.5718(4) 0.7236(3) 0.9775(3) 0.0391 1.0000 Uani .
C31 C 0.5734(5) 0.8210(4) 0.9359(4) 0.0545 1.0000 Uani .
C32 C 0.5981(6) 0.7106(5) 1.0694(4) 0.0652 1.0000 Uani .
C33 C 0.4599(4) 0.7312(5) 0.9924(4) 0.0642 1.0000 Uani .
C34 C 0.9655(4) 0.5274(4) 0.8101(5) 0.0591 1.0000 Uani .
C35 C 1.0394(4) 0.4217(5) 0.8265(5) 0.0637 1.0000 Uani .
C36 C 0.9801(5) 0.6012(5) 0.8564(7) 0.0870 1.0000 Uani .
C37 C 0.9972(5) 0.5472(5) 0.7066(5) 0.0747 1.0000 Uani .
C38 C 0.3146(3) 0.1894(3) 0.7228(3) 0.0253 1.0000 Uani .
C39 C 0.2741(3) 0.1674(3) 0.8122(3) 0.0248 1.0000 Uani .
C40 C 0.1894(3) 0.1403(3) 0.8355(3) 0.0287 1.0000 Uani .
C41 C 0.1438(3) 0.1389(3) 0.7675(3) 0.0314 1.0000 Uani .
C42 C 0.1808(3) 0.1625(3) 0.6776(3) 0.0318 1.0000 Uani .
C43 C 0.2677(3) 0.1865(3) 0.6563(3) 0.0292 1.0000 Uani .
C44 C 0.1505(3) 0.1114(3) 0.9338(3) 0.0324 1.0000 Uani .
C48 C 0.1322(4) 0.1608(4) 0.6012(3) 0.0381 1.0000 Uani .
C49 C 0.0304(5) 0.1453(6) 0.6363(4) 0.0643 1.0000 Uani .
C50 C 0.1038(5) 0.2605(5) 0.5496(4) 0.0607 1.0000 Uani .
C51 C 0.2159(5) 0.0780(5) 0.5343(4) 0.0597 1.0000 Uani .
C52 C 0.7190(4) 0.2086(4) 0.4756(3) 0.0417 1.0000 Uani .
C53 C 0.7835(4) 0.1982(4) 0.3871(3) 0.0517 1.0000 Uani .
C54 C 0.8608(4) 0.2317(4) 0.3670(3) 0.0417 1.0000 Uani .
C55 C 0.8741(3) 0.2736(3) 0.4344(3) 0.0373 1.0000 Uani .
C56 C 0.8065(3) 0.2815(3) 0.5213(3) 0.0324 1.0000 Uani .
C57 C 0.3262(5) 0.6232(4) 0.8347(4) 0.0532 1.0000 Uani .
C58 C 0.4948(5) 0.8972(4) 0.6349(4) 0.0590 1.0000 Uani .
C451 C 0.125(1) 0.191(1) 1.0012(8) 0.059(3) 0.491(11) Uiso 3
C452 C 0.1985(9) 0.1328(8) 0.9980(7) 0.050(3) 0.509(11) Uiso 3
C461 C 0.2479(11) 0.016(1) 0.959(1) 0.069(4) 0.491(11) Uiso 3
C462 C 0.1755(9) 0.0024(9) 0.9309(8) 0.059(3) 0.509(11) Uiso 3
C471 C 0.053(1) 0.090(1) 0.9519(9) 0.063(4) 0.491(11) Uiso 3
C472 C 0.024(1) 0.1722(9) 0.9643(8) 0.059(3) 0.509(11) Uiso 3
H21 H 0.8160 0.3084 0.8931 0.0336 1.0000 Uiso .
H31 H 0.8586 0.1244 0.8878 0.0323 1.0000 Uiso .
H71 H 0.6544 -0.0494 0.8121 0.0373 1.0000 Uiso .
H81 H 0.4683 0.0230 0.7820 0.0365 1.0000 Uiso .
H121 H 0.2305 0.3745 0.6375 0.0361 1.0000 Uiso .
H131 H 0.2802 0.5090 0.5489 0.0369 1.0000 Uiso .
H171 H 0.5093 0.6592 0.5864 0.0370 1.0000 Uiso .
H181 H 0.6023 0.6339 0.7116 0.0354 1.0000 Uiso .
H251 H 0.5575 0.5845 0.8907 0.0332 1.0000 Uiso .
H271 H 0.7843 0.6646 0.9201 0.0468 1.0000 Uiso .
H291 H 0.8788 0.4224 0.7612 0.0407 1.0000 Uiso .
H311 H 0.5171 0.8782 0.9761 0.0622 1.0000 Uiso .
H312 H 0.6456 0.8183 0.9287 0.0622 1.0000 Uiso .
H313 H 0.5585 0.8301 0.8747 0.0622 1.0000 Uiso .
H321 H 0.5418 0.7674 1.1106 0.0810 1.0000 Uiso .
H322 H 0.6698 0.7090 1.0606 0.0810 1.0000 Uiso .
H323 H 0.5982 0.6468 1.0974 0.0810 1.0000 Uiso .
H331 H 0.4061 0.7891 1.0332 0.0771 1.0000 Uiso .
H332 H 0.4572 0.6686 1.0213 0.0771 1.0000 Uiso .
H333 H 0.4415 0.7404 0.9328 0.0771 1.0000 Uiso .
H351 H 1.0272 0.3753 0.7947 0.0749 1.0000 Uiso .
H352 H 1.1157 0.4115 0.8023 0.0749 1.0000 Uiso .
H353 H 1.0245 0.4082 0.8930 0.0749 1.0000 Uiso .
H361 H 1.0576 0.5883 0.8368 0.1085 1.0000 Uiso .
H362 H 0.9585 0.5932 0.9237 0.1085 1.0000 Uiso .
H363 H 0.9349 0.6703 0.8395 0.1085 1.0000 Uiso .
H371 H 0.9888 0.5006 0.6720 0.0821 1.0000 Uiso .
H372 H 1.0739 0.5368 0.6876 0.0821 1.0000 Uiso .
H373 H 0.9499 0.6175 0.6934 0.0821 1.0000 Uiso .
H391 H 0.3065 0.1706 0.8603 0.0319 1.0000 Uiso .
H411 H 0.0828 0.1201 0.7835 0.0404 1.0000 Uiso .
H431 H 0.2966 0.2018 0.5921 0.0369 1.0000 Uiso .
H491 H 0.0029 0.1445 0.5835 0.0883 1.0000 Uiso .
H492 H -0.0251 0.2004 0.6786 0.0883 1.0000 Uiso .
H493 H 0.0474 0.0802 0.6684 0.0883 1.0000 Uiso .
H501 H 0.0726 0.2595 0.4999 0.0812 1.0000 Uiso .
H502 H 0.0504 0.3165 0.5928 0.0812 1.0000 Uiso .
H503 H 0.1705 0.2706 0.5232 0.0812 1.0000 Uiso .
H511 H 0.1851 0.0762 0.4842 0.0781 1.0000 Uiso .
H512 H 0.2368 0.0126 0.5662 0.0781 1.0000 Uiso .
H513 H 0.2809 0.0906 0.5081 0.0781 1.0000 Uiso .
H521 H 0.6617 0.1849 0.4898 0.0517 1.0000 Uiso .
H531 H 0.7735 0.1662 0.3393 0.0637 1.0000 Uiso .
H541 H 0.9074 0.2255 0.3038 0.0443 1.0000 Uiso .
H551 H 0.9313 0.2973 0.4211 0.0434 1.0000 Uiso .
H561 H 0.8155 0.3124 0.5706 0.0382 1.0000 Uiso .
H571 H 0.3955 0.6242 0.7991 0.0632 1.0000 Uiso .
H581 H 0.4824 0.9682 0.6353 0.0688 1.0000 Uiso .

loop_
_atom_site_aniso_label
_atom_site_aniso_U_11
_atom_site_aniso_U_22
_atom_site_aniso_U_33
_atom_site_aniso_U_23
_atom_site_aniso_U_13
_atom_site_aniso_U_12
Zn1 0.0228(2) 0.0193(2) 0.0206(2) 0.00118(16) -0.00655(16) -0.01114(17)
Cl1 0.0854(11) 0.0523(8) 0.068(1) -0.0015(7) -0.0153(8) -0.0146(8)
Cl2 0.0588(8) 0.080(1) 0.0613(9) -0.0212(8) -0.0176(7) -0.0207(8)
Cl3 0.0928(11) 0.0649(9) 0.0512(8) 0.0056(7) -0.0261(8) -0.0367(8)
Cl4 0.069(1) 0.1058(14) 0.0604(9) -0.0222(9) 0.0181(8) -0.043(1)
Cl5 0.0650(9) 0.0861(11) 0.0564(8) -0.0263(7) 0.0079(7) -0.0474(8)
Cl6 0.0666(9) 0.0577(8) 0.079(1) -0.0050(7) -0.0089(8) -0.0324(7)
N1 0.0257(16) 0.0208(16) 0.0211(15) -0.0018(12) -0.0064(13) -0.0107(13)
N2 0.0231(16) 0.0209(15) 0.0236(16) 0.0018(12) -0.0071(13) -0.0104(13)
N3 0.0273(16) 0.0200(15) 0.0218(16) 0.0017(12) -0.0070(13) -0.0135(13)
N4 0.0266(16) 0.0238(16) 0.0214(16) 0.0034(13) -0.0089(13) -0.0122(13)
N5 0.031(2) 0.032(2) 0.054(2) -0.0026(17) -0.0174(18) -0.0095(16)
N6 0.044(2) 0.030(2) 0.088(3) -0.014(2) -0.022(2) -0.0114(18)
N7 0.0231(16) 0.0267(17) 0.0259(17) 0.0007(13) -0.0042(13) -0.0120(14)
C1 0.0234(18) 0.0228(19) 0.0230(18) 0.0004(15) -0.0056(15) -0.0115(15)
C2 0.026(2) 0.029(2) 0.028(2) -0.0012(16) -0.0102(16) -0.0126(17)
C3 0.0261(19) 0.026(2) 0.029(2) 0.0000(16) -0.0113(16) -0.0104(16)
C4 0.0187(17) 0.0231(19) 0.0239(19) 0.0001(15) -0.0046(14) -0.0086(15)
C5 0.0242(19) 0.0243(19) 0.0233(18) 0.0023(15) -0.0058(15) -0.0128(16)
C6 0.0248(19) 0.0240(19) 0.0225(19) -0.0003(15) -0.0053(15) -0.0121(16)
C7 0.030(2) 0.0207(19) 0.042(2) 0.0056(17) -0.0088(18) -0.0124(17)
C8 0.027(2) 0.027(2) 0.036(2) 0.0032(17) -0.0082(17) -0.0167(17)
C9 0.0244(19) 0.0247(19) 0.0210(18) -0.0009(15) -0.0065(15) -0.0119(16)
C10 0.0274(19) 0.030(2) 0.0199(18) -0.0020(15) -0.0053(15) -0.0162(17)
C11 0.0231(19) 0.0265(19) 0.0260(19) 0.0004(15) -0.0046(15) -0.0132(16)
C12 0.026(2) 0.033(2) 0.031(2) -0.0005(17) -0.0078(16) -0.0165(17)
C13 0.031(2) 0.026(2) 0.035(2) 0.0013(17) -0.0156(17) -0.0098(17)
C14 0.029(2) 0.0262(19) 0.0219(19) 0.0032(15) -0.0108(16) -0.0119(17)
C15 0.0218(18) 0.0169(17) 0.0253(19) 0.0010(14) -0.0070(15) -0.0057(15)
C16 0.030(2) 0.028(2) 0.0198(18) 0.0041(15) -0.0073(15) -0.0140(17)
C17 0.040(2) 0.0222(19) 0.029(2) 0.0020(16) -0.0110(18) -0.0125(18)
C18 0.031(2) 0.0234(19) 0.033(2) -0.0016(16) -0.0069(17) -0.0122(17)
C19 0.030(2) 0.028(2) 0.026(2) 0.0001(16) -0.0092(16) -0.0151(17)
C20 0.0279(19) 0.0266(19) 0.0227(18) -0.0029(15) -0.0034(15) -0.0172(16)
C21 0.0237(19) 0.0204(18) 0.033(2) 0.0001(16) -0.0074(16) -0.0085(16)
C22 0.031(2) 0.0194(19) 0.032(2) 0.0006(16) -0.0090(17) -0.0095(16)
C23 0.024(2) 0.027(2) 0.052(3) -0.0026(19) -0.0122(19) -0.0066(17)
C24 0.036(2) 0.0246(19) 0.027(2) 0.0033(16) -0.0124(17) -0.0171(17)
C25 0.029(2) 0.027(2) 0.028(2) 0.0019(16) -0.0092(16) -0.0162(17)
C26 0.034(2) 0.030(2) 0.029(2) -0.0033(17) -0.0081(17) -0.0161(18)
C27 0.042(2) 0.033(2) 0.040(2) -0.0048(18) -0.016(2) -0.022(2)
C28 0.031(2) 0.034(2) 0.060(3) -0.007(2) -0.013(2) -0.0169(19)
C29 0.031(2) 0.029(2) 0.040(2) -0.0081(18) -0.0063(18) -0.0113(18)
C30 0.044(3) 0.040(2) 0.035(2) -0.0135(19) -0.0006(19) -0.021(2)
C31 0.057(3) 0.037(3) 0.063(3) -0.012(2) -0.007(3) -0.017(2)
C32 0.095(5) 0.068(4) 0.040(3) -0.017(3) -0.011(3) -0.041(4)
C33 0.044(3) 0.072(4) 0.074(4) -0.038(3) 0.014(3) -0.031(3)
C34 0.034(3) 0.049(3) 0.099(5) -0.023(3) -0.008(3) -0.022(2)
C35 0.033(3) 0.059(3) 0.097(5) 0.001(3) -0.019(3) -0.017(3)
C36 0.038(3) 0.072(4) 0.164(8) -0.037(5) -0.024(4) -0.028(3)
C37 0.041(3) 0.058(4) 0.110(6) -0.003(4) 0.006(3) -0.024(3)
C38 0.0241(19) 0.0231(19) 0.030(2) 0.0016(16) -0.0077(16) -0.0117(16)
C39 0.0260(19) 0.0260(19) 0.028(2) -0.0005(15) -0.0102(16) -0.0135(16)
C40 0.026(2) 0.031(2) 0.032(2) -0.0021(17) -0.0078(16) -0.0144(17)
C41 0.031(2) 0.038(2) 0.032(2) 0.0027(18) -0.0082(17) -0.0209(19)
C42 0.031(2) 0.041(2) 0.031(2) 0.0001(18) -0.0092(17) -0.0217(19)
C43 0.032(2) 0.033(2) 0.027(2) 0.0014(16) -0.0095(17) -0.0173(18)
C44 0.034(2) 0.040(2) 0.028(2) 0.0012(18) -0.0049(17) -0.0225(19)
C48 0.044(3) 0.056(3) 0.029(2) 0.001(2) -0.0138(19) -0.032(2)
C49 0.056(3) 0.123(6) 0.043(3) 0.013(3) -0.023(3) -0.060(4)
C50 0.076(4) 0.069(4) 0.060(3) 0.020(3) -0.043(3) -0.042(3)
C51 0.068(4) 0.075(4) 0.053(3) -0.007(3) -0.018(3) -0.041(3)
C52 0.038(2) 0.048(3) 0.042(3) -0.018(2) -0.001(2) -0.022(2)
C53 0.057(3) 0.072(4) 0.030(2) -0.019(2) -0.002(2) -0.033(3)
C54 0.036(2) 0.046(3) 0.027(2) -0.0027(19) 0.0024(18) -0.009(2)
C55 0.028(2) 0.041(2) 0.039(2) 0.002(2) -0.0047(18) -0.0152(19)
C56 0.028(2) 0.037(2) 0.033(2) -0.0029(18) -0.0079(17) -0.0142(18)
C57 0.059(3) 0.063(3) 0.039(3) 0.004(2) -0.010(2) -0.030(3)
C58 0.061(3) 0.048(3) 0.064(4) -0.020(3) 0.006(3) -0.029(3)

loop_
_atom_type_symbol
_atom_type_scat_dispersion_real
_atom_type_scat_dispersion_imag
_atom_type_scat_Cromer_Mann_a1
_atom_type_scat_Cromer_Mann_b1
_atom_type_scat_Cromer_Mann_a2
_atom_type_scat_Cromer_Mann_b2
_atom_type_scat_Cromer_Mann_a3
_atom_type_scat_Cromer_Mann_b3
_atom_type_scat_Cromer_Mann_a4
_atom_type_scat_Cromer_Mann_b4
_atom_type_scat_Cromer_Mann_c
_atom_type_scat_source
'C   ' 0.0020 0.0020 2.3100 20.8439 1.0200 10.2075 1.5886 0.5687 0.8650 51.6512 0.2156 International_Tables_Vol_IV_Table_2.2B
'H   ' 0.0000 0.0000 0.4930 10.5109 0.3229 26.1257 0.1402 3.1424 0.0408 57.7997 0.0030 International_Tables_Vol_IV_Table_2.2B
'N   ' 0.0040 0.0030 12.2126 0.0057 3.1322 9.8933 2.0125 28.9975 1.1663 0.5826 -11.5290 International_Tables_Vol_IV_Table_2.2B
'Cl  ' 0.1320 0.1590 11.4604 0.0104 7.1964 1.1662 6.2556 18.5194 1.6455 47.7784 -9.5574 International_Tables_Vol_IV_Table_2.2B
'Zn  ' 0.2220 1.4310 14.0743 3.2655 7.0318 0.2333 5.1652 10.3163 2.4100 58.7097 1.3041 International_Tables_Vol_IV_Table_2.2B

loop_
_geom_angle_atom_site_label_1
_geom_angle_site_symmetry_1
_geom_angle_atom_site_label_2
_geom_angle_atom_site_label_3
_geom_angle_site_symmetry_3
_geom_angle
_geom_angle_publ_flag
N1 . Zn1 N2 . 88.17(12) yes
N1 . Zn1 N3 . 158.20(12) yes
N2 . Zn1 N3 . 86.67(12) yes
N1 . Zn1 N4 . 88.09(12) yes
N2 . Zn1 N4 . 154.20(12) yes
N3 . Zn1 N4 . 87.39(12) yes
N1 . Zn1 N7 . 102.50(12) yes
N2 . Zn1 N7 . 109.91(12) yes
N3 . Zn1 N7 . 99.17(12) yes
N4 . Zn1 N7 . 95.81(12) yes
Zn1 . N1 C1 . 128.3(2) yes
Zn1 . N1 C4 . 125.4(2) yes
C1 . N1 C4 . 106.2(3) yes
Zn1 . N2 C6 . 124.3(2) yes
Zn1 . N2 C9 . 129.3(2) yes
C6 . N2 C9 . 106.4(3) yes
Zn1 . N3 C11 . 128.5(2) yes
Zn1 . N3 C14 . 123.3(3) yes
C11 . N3 C14 . 106.5(3) yes
Zn1 . N4 C16 . 124.3(3) yes
Zn1 . N4 C19 . 128.5(2) yes
C16 . N4 C19 . 106.8(3) yes
Zn1 . N7 C52 . 121.9(3) yes
Zn1 . N7 C56 . 119.2(3) yes
C52 . N7 C56 . 118.0(4) yes
N1 . C1 C2 . 109.3(3) yes
N1 . C1 C20 . 125.0(3) yes
C2 . C1 C20 . 125.7(3) yes
C1 . C2 C3 . 107.0(3) yes
C1 . C2 H21 . 126.574 no
C3 . C2 H21 . 126.409 no
C2 . C3 C4 . 106.5(3) yes
C2 . C3 H31 . 126.777 no
C4 . C3 H31 . 126.731 no
N1 . C4 C3 . 110.9(3) yes
N1 . C4 C5 . 121.7(3) yes
C3 . C4 C5 . 127.3(3) yes
C4 . C5 C6 . 120.1(3) yes
C4 . C5 C21 . 121.1(3) yes
C6 . C5 C21 . 118.7(3) yes
N2 . C6 C5 . 123.3(3) yes
N2 . C6 C7 . 110.7(3) yes
C5 . C6 C7 . 125.7(3) yes
C6 . C7 C8 . 107.2(3) yes
C6 . C7 H71 . 126.438 no
C8 . C7 H71 . 126.368 no
C7 . C8 C9 . 106.4(3) yes
C7 . C8 H81 . 126.823 no
C9 . C8 H81 . 126.766 no
N2 . C9 C8 . 109.3(3) yes
N2 . C9 C10 . 125.0(3) yes
C8 . C9 C10 . 125.7(3) yes
C9 . C10 C11 . 125.0(3) yes
C9 . C10 C38 . 116.8(3) yes
C11 . C10 C38 . 118.2(3) yes
N3 . C11 C10 . 123.2(3) yes
N3 . C11 C12 . 108.8(3) yes
C10 . C11 C12 . 127.9(3) yes
C11 . C12 C13 . 107.5(3) yes
C11 . C12 H121 . 126.302 no
C13 . C12 H121 . 126.163 no
C12 . C13 C14 . 106.0(3) yes
C12 . C13 H131 . 127.209 no
C14 . C13 H131 . 126.791 no
N3 . C14 C13 . 111.1(3) yes
N3 . C14 C15 . 122.0(3) yes
C13 . C14 C15 . 126.5(3) yes
C14 . C15 C15 2_666 121.2(4) yes
C14 . C15 C16 . 117.0(3) yes
C15 2_666 C15 C16 . 121.5(4) yes
N4 . C16 C15 . 121.8(3) yes
N4 . C16 C17 . 110.3(3) yes
C15 . C16 C17 . 127.8(4) yes
C16 . C17 C18 . 107.0(3) yes
C16 . C17 H171 . 126.387 no
C18 . C17 H171 . 126.631 no
C17 . C18 C19 . 106.8(3) yes
C17 . C18 H181 . 126.460 no
C19 . C18 H181 . 126.780 no
N4 . C19 C18 . 109.0(3) yes
N4 . C19 C20 . 124.6(3) yes
C18 . C19 C20 . 126.1(4) yes
C1 . C20 C19 . 125.4(3) yes
C1 . C20 C24 . 118.5(3) yes
C19 . C20 C24 . 116.1(3) yes
C5 . C21 C22 . 124.0(4) yes
C5 . C21 C23 . 123.7(4) yes
C22 . C21 C23 . 112.2(3) yes
N5 . C22 C21 . 174.8(4) yes
N6 . C23 C21 . 175.2(5) yes
C20 . C24 C25 . 120.4(3) yes
C20 . C24 C29 . 120.0(4) yes
C25 . C24 C29 . 119.4(4) yes
C24 . C25 C26 . 121.1(4) yes
C24 . C25 H251 . 119.666 no
C26 . C25 H251 . 119.261 no
C25 . C26 C27 . 117.9(4) yes
C25 . C26 C30 . 122.6(4) yes
C27 . C26 C30 . 119.5(4) yes
C26 . C27 C28 . 122.7(4) yes
C26 . C27 H271 . 118.621 no
C28 . C27 H271 . 118.644 no
C27 . C28 C29 . 118.1(4) yes
C27 . C28 C34 . 122.6(4) yes
C29 . C28 C34 . 119.3(4) yes
C24 . C29 C28 . 120.7(4) yes
C24 . C29 H291 . 119.652 no
C28 . C29 H291 . 119.626 no
C26 . C30 C31 . 109.5(4) yes
C26 . C30 C32 . 109.0(4) yes
C31 . C30 C32 . 108.0(4) yes
C26 . C30 C33 . 112.4(4) yes
C31 . C30 C33 . 108.7(5) yes
C32 . C30 C33 . 109.2(5) yes
C30 . C31 H311 . 109.762 no
C30 . C31 H312 . 109.575 no
H311 . C31 H312 . 109.698 no
C30 . C31 H313 . 109.429 no
H311 . C31 H313 . 109.165 no
H312 . C31 H313 . 109.196 no
C30 . C32 H321 . 109.316 no
C30 . C32 H322 . 109.665 no
H321 . C32 H322 . 109.805 no
C30 . C32 H323 . 109.102 no
H321 . C32 H323 . 109.095 no
H322 . C32 H323 . 109.840 no
C30 . C33 H331 . 109.952 no
C30 . C33 H332 . 109.569 no
H331 . C33 H332 . 109.155 no
C30 . C33 H333 . 109.900 no
H331 . C33 H333 . 109.219 no
H332 . C33 H333 . 109.026 no
C28 . C34 C35 . 110.8(4) yes
C28 . C34 C36 . 112.2(5) yes
C35 . C34 C36 . 112.0(6) yes
C28 . C34 C37 . 108.1(5) yes
C35 . C34 C37 . 107.6(5) yes
C36 . C34 C37 . 105.9(6) yes
C34 . C35 H351 . 109.511 no
C34 . C35 H352 . 109.299 no
H351 . C35 H352 . 109.445 no
C34 . C35 H353 . 109.428 no
H351 . C35 H353 . 109.652 no
H352 . C35 H353 . 109.491 no
C34 . C36 H361 . 109.225 no
C34 . C36 H362 . 109.410 no
H361 . C36 H362 . 109.337 no
C34 . C36 H363 . 109.798 no
H361 . C36 H363 . 109.409 no
H362 . C36 H363 . 109.646 no
C34 . C37 H371 . 109.773 no
C34 . C37 H372 . 109.374 no
H371 . C37 H372 . 109.490 no
C34 . C37 H373 . 109.676 no
H371 . C37 H373 . 109.459 no
H372 . C37 H373 . 109.052 no
C10 . C38 C39 . 120.3(3) yes
C10 . C38 C43 . 120.6(3) yes
C39 . C38 C43 . 119.1(3) yes
C38 . C39 C40 . 121.1(4) yes
C38 . C39 H391 . 119.493 no
C40 . C39 H391 . 119.402 no
C39 . C40 C41 . 118.2(4) yes
C39 . C40 C44 . 119.8(4) yes
C41 . C40 C44 . 122.0(4) yes
C40 . C41 C42 . 122.3(4) yes
C40 . C41 H411 . 118.937 no
C42 . C41 H411 . 118.794 no
C41 . C42 C43 . 117.9(4) yes
C41 . C42 C48 . 123.2(4) yes
C43 . C42 C48 . 118.8(4) yes
C38 . C43 C42 . 121.4(4) yes
C38 . C43 H431 . 119.408 no
C42 . C43 H431 . 119.241 no
C40 . C44 C451 . 111.5(6) yes
C40 . C44 C452 . 113.0(5) yes
C451 . C44 C452 . 39.6(6) yes
C40 . C44 C461 . 108.2(6) yes
C451 . C44 C461 . 104.4(7) yes
C452 . C44 C461 . 66.3(7) yes
C40 . C44 C462 . 106.2(5) yes
C451 . C44 C462 . 140.3(7) yes
C452 . C44 C462 . 113.0(7) yes
C461 . C44 C462 . 50.6(7) yes
C40 . C44 C471 . 114.8(6) yes
C451 . C44 C471 . 108.1(7) yes
C452 . C44 C471 . 130.4(7) yes
C461 . C44 C471 . 109.3(7) yes
C462 . C44 C471 . 64.8(7) yes
C40 . C44 C472 . 107.7(5) yes
C451 . C44 C472 . 72.6(7) yes
C452 . C44 C472 . 109.3(7) yes
C461 . C44 C472 . 142.1(7) yes
C462 . C44 C472 . 107.4(7) yes
C471 . C44 C472 . 42.8(6) yes
C42 . C48 C49 . 112.8(4) yes
C42 . C48 C50 . 109.6(4) yes
C49 . C48 C50 . 108.0(5) yes
C42 . C48 C51 . 108.8(4) yes
C49 . C48 C51 . 109.5(5) yes
C50 . C48 C51 . 108.0(4) yes
C48 . C49 H491 . 109.038 no
C48 . C49 H492 . 109.646 no
H491 . C49 H492 . 109.589 no
C48 . C49 H493 . 109.419 no
H491 . C49 H493 . 109.157 no
H492 . C49 H493 . 109.974 no
C48 . C50 H501 . 109.726 no
C48 . C50 H502 . 109.445 no
H501 . C50 H502 . 109.535 no
C48 . C50 H503 . 109.477 no
H501 . C50 H503 . 109.515 no
H502 . C50 H503 . 109.127 no
C48 . C51 H511 . 109.476 no
C48 . C51 H512 . 109.713 no
H511 . C51 H512 . 109.425 no
C48 . C51 H513 . 109.531 no
H511 . C51 H513 . 109.251 no
H512 . C51 H513 . 109.430 no
N7 . C52 C53 . 122.8(4) yes
N7 . C52 H521 . 118.629 no
C53 . C52 H521 . 118.559 no
C52 . C53 C54 . 118.8(4) yes
C52 . C53 H531 . 120.403 no
C54 . C53 H531 . 120.820 no
C53 . C54 C55 . 119.5(4) yes
C53 . C54 H541 . 119.961 no
C55 . C54 H541 . 120.500 no
C54 . C55 C56 . 118.4(4) yes
C54 . C55 H551 . 120.517 no
C56 . C55 H551 . 121.068 no
N7 . C56 C55 . 122.5(4) yes
N7 . C56 H561 . 118.714 no
C55 . C56 H561 . 118.785 no
Cl1 . C57 Cl2 . 110.5(3) yes
Cl1 . C57 Cl3 . 110.6(3) yes
Cl2 . C57 Cl3 . 111.1(3) yes
Cl1 . C57 H571 . 107.825 no
Cl2 . C57 H571 . 108.357 no
Cl3 . C57 H571 . 108.330 no
Cl4 . C58 Cl5 . 110.9(3) yes
Cl4 . C58 Cl6 . 110.0(4) yes
Cl5 . C58 Cl6 . 110.9(3) yes
Cl4 . C58 H581 . 108.533 no
Cl5 . C58 H581 . 107.622 no
Cl6 . C58 H581 . 108.751 no
C44 . C451 C452 . 68.2(9) yes
C44 . C452 C451 . 72.1(10) yes
C44 . C452 C461 . 59.9(6) yes
C451 . C452 C461 . 129.2(12) yes
C44 . C461 C452 . 53.8(6) yes
C44 . C461 C462 . 61.4(8) yes
C452 . C461 C462 . 111.4(11) yes
C44 . C462 C461 . 68.0(8) yes
C44 . C462 C471 . 57.6(6) yes
C461 . C462 C471 . 118.2(11) yes
C44 . C471 C462 . 57.6(6) yes
C44 . C471 C472 . 71.6(9) yes
C462 . C471 C472 . 128.8(13) yes
C44 . C472 C471 . 65.6(9) yes

loop_
_geom_bond_atom_site_label_1
_geom_bond_atom_site_label_2
_geom_bond_site_symmetry_2
_geom_bond_distance
_geom_bond_publ_flag
Zn1 N1 . 2.068(3) yes
Zn1 N2 . 2.041(3) yes
Zn1 N3 . 2.092(3) yes
Zn1 N4 . 2.072(3) yes
Zn1 N7 . 2.096(3) yes
Cl1 C57 . 1.768(6) yes
Cl2 C57 . 1.752(6) yes
Cl3 C57 . 1.754(5) yes
Cl4 C58 . 1.751(6) yes
Cl5 C58 . 1.755(6) yes
Cl6 C58 . 1.764(7) yes
N1 C1 . 1.381(5) yes
N1 C4 . 1.351(5) yes
N2 C6 . 1.358(5) yes
N2 C9 . 1.379(5) yes
N3 C11 . 1.397(5) yes
N3 C14 . 1.342(5) yes
N4 C16 . 1.339(5) yes
N4 C19 . 1.391(5) yes
N5 C22 . 1.148(5) yes
N6 C23 . 1.133(6) yes
N7 C52 . 1.327(6) yes
N7 C56 . 1.344(5) yes
C1 C2 . 1.425(5) yes
C1 C20 . 1.426(5) yes
C2 C3 . 1.365(6) yes
C2 H21 . 1.002 no
C3 C4 . 1.419(5) yes
C3 H31 . 1.001 no
C4 C5 . 1.467(5) yes
C5 C6 . 1.463(5) yes
C5 C21 . 1.374(5) yes
C6 C7 . 1.404(5) yes
C7 C8 . 1.372(6) yes
C7 H71 . 0.999 no
C8 C9 . 1.429(5) yes
C8 H81 . 1.000 no
C9 C10 . 1.434(5) yes
C10 C11 . 1.390(5) yes
C10 C38 . 1.494(5) yes
C11 C12 . 1.435(6) yes
C12 C13 . 1.364(6) yes
C12 H121 . 0.999 no
C13 C14 . 1.442(6) yes
C13 H131 . 0.997 no
C14 C15 . 1.467(5) yes
C15 C15 2_666 1.380(7) yes
C15 C16 . 1.465(5) yes
C16 C17 . 1.433(6) yes
C17 C18 . 1.360(6) yes
C17 H171 . 0.999 no
C18 C19 . 1.429(6) yes
C18 H181 . 0.998 no
C19 C20 . 1.407(6) yes
C20 C24 . 1.484(5) yes
C21 C22 . 1.446(6) yes
C21 C23 . 1.446(6) yes
C24 C25 . 1.402(6) yes
C24 C29 . 1.390(6) yes
C25 C26 . 1.378(6) yes
C25 H251 . 0.999 no
C26 C27 . 1.399(6) yes
C26 C30 . 1.537(6) yes
C27 C28 . 1.381(6) yes
C27 H271 . 0.999 no
C28 C29 . 1.395(6) yes
C28 C34 . 1.545(6) yes
C29 H291 . 0.999 no
C30 C31 . 1.533(7) yes
C30 C32 . 1.534(8) yes
C30 C33 . 1.517(7) yes
C31 H311 . 0.999 no
C31 H312 . 0.998 no
C31 H313 . 1.005 no
C32 H321 . 1.003 no
C32 H322 . 0.993 no
C32 H323 . 1.002 no
C33 H331 . 1.001 no
C33 H332 . 1.003 no
C33 H333 . 1.002 no
C34 C35 . 1.505(8) yes
C34 C36 . 1.510(8) yes
C34 C37 . 1.56(1) yes
C35 H351 . 0.999 no
C35 H352 . 1.001 no
C35 H353 . 0.999 no
C36 H361 . 1.002 no
C36 H362 . 0.999 no
C36 H363 . 0.999 no
C37 H371 . 0.997 no
C37 H372 . 1.002 no
C37 H373 . 1.003 no
C38 C39 . 1.395(6) yes
C38 C43 . 1.393(6) yes
C39 C40 . 1.396(5) yes
C39 H391 . 0.997 no
C40 C41 . 1.393(6) yes
C40 C44 . 1.536(6) yes
C41 C42 . 1.396(6) yes
C41 H411 . 1.000 no
C42 C43 . 1.397(6) yes
C42 C48 . 1.539(6) yes
C43 H431 . 0.999 no
C44 C451 . 1.531(13) yes
C44 C452 . 1.494(12) yes
C44 C461 . 1.600(14) yes
C44 C462 . 1.516(13) yes
C44 C471 . 1.516(14) yes
C44 C472 . 1.580(13) yes
C48 C49 . 1.525(7) yes
C48 C50 . 1.547(7) yes
C48 C51 . 1.522(8) yes
C49 H491 . 1.004 no
C49 H492 . 0.994 no
C49 H493 . 1.000 no
C50 H501 . 0.997 no
C50 H502 . 1.002 no
C50 H503 . 1.002 no
C51 H511 . 1.001 no
C51 H512 . 0.999 no
C51 H513 . 1.001 no
C52 C53 . 1.391(7) yes
C52 H521 . 1.001 no
C53 C54 . 1.366(7) yes
C53 H531 . 1.002 no
C54 C55 . 1.374(7) yes
C54 H541 . 0.999 no
C55 C56 . 1.392(6) yes
C55 H551 . 1.001 no
C56 H561 . 1.001 no
C57 H571 . 0.999 no
C58 H581 . 1.002 no
C451 C452 . 1.026(14) yes
C452 C461 . 1.694(17) yes
C461 C462 . 1.333(18) yes
C462 C471 . 1.624(17) yes
C471 C472 . 1.133(17) yes
